data_2018811
loop_
_publ_author_name
'Chernyshev, Vladimir V.'
'Shkavrov, Sergey V.'
'Paseshnichenko, Ksenia A.'
'Puryaeva, Tamara P.'
'Velikodny, Yurii A.'

_publ_section_title
;
 Zoledronic acid: monoclinic and triclinic polymorphs from powder
 diffraction data
;
_journal_coeditor_code BI3053
_journal_issue 3
_journal_name_full 'Acta Crystallographica Section C'
_journal_page_first 263
_journal_page_last 266
_journal_paper_doi 10.1107/S0108270113003089
_journal_volume 69
_journal_year 2013
_chemical_formula_iupac 'C5 H10 N2 O7 P2'
_chemical_formula_moiety 'C5 H10 N2 O7 P2'
_chemical_formula_sum 'C5 H10 N2 O7 P2'
_chemical_formula_weight 272.09
_chemical_melting_point 495
_chemical_name_common 'Zoledronic acid'
_chemical_name_systematic
;
1-(2-Hydroxy-2-phosphonato-2-phosphonoethyl)-1<i>H</i>-imidazol-3-ium
;
_space_group_IT_number 2
_symmetry_cell_setting triclinic
_symmetry_space_group_name_Hall '-P 1'
_symmetry_space_group_name_H-M 'P -1'
_audit_creation_method SHELXL97
_cell_angle_alpha 92.778(16)
_cell_angle_beta 112.415(17)
_cell_angle_gamma 116.072(19)
_cell_formula_units_Z 2
_cell_length_a 8.4217(13)
_cell_length_b 8.6039(11)
_cell_length_c 8.1818(12)
_cell_measurement_reflns_used 575
_cell_measurement_temperature 298(2)
_cell_measurement_theta_max 39.97
_cell_measurement_theta_min 5.92
_cell_volume 475.33(18)
_computing_cell_refinement 'MRIA (Zlokazov & Chernyshev, 1992)'
_computing_data_collection '<i>Software for G670 Imaging-Plate Guinier Camera</i> (Huber, 2002)'
_computing_data_reduction '<i>Software for G670 Imaging-Plate Guinier Camera</i> (Huber, 2002)'
_computing_molecular_graphics
;
PLATON (Spek, 2009) and Mercury (Macrae <i>et al.</i>, 2008)
;
_computing_publication_material
;
MRIA (Zlokazov & Chernyshev, 1992) and SHELXL97 (Sheldrick,
2008)
;
_computing_structure_refinement 'MRIA (Zlokazov & Chernyshev, 1992)'
_computing_structure_solution 'simulated annealing (Zhukov <i>et al.</i>, 2001)'
_diffrn_ambient_temperature 298(2)
_diffrn_measurement_device 'Huber Guinier Camera G670'
_diffrn_radiation_monochromator 'Curved Germanium(111)'
_diffrn_radiation_source 'line-focus sealed tube'
_diffrn_radiation_type CuK\a~1~
_diffrn_radiation_wavelength 1.5406
_exptl_absorpt_coefficient_mu 4.498
_exptl_absorpt_correction_type none
_exptl_crystal_density_diffrn 1.901
_exptl_crystal_density_method 'not measured'
_exptl_crystal_F_000 280
_pd_block_diffractogram_id T
_pd_char_colour white
_pd_char_particle_morphology 'no specific habit'
_pd_instr_location
;
Department of Chemistry, Moscow State University, 119991 Moscow, Russian
Federation
;
_pd_meas_2theta_range_inc 0.01
_pd_meas_2theta_range_max 80.00
_pd_meas_2theta_range_min 7.00
_pd_meas_number_of_points 7301
_pd_meas_scan_method cont
_pd_prep_pressure 101
_pd_prep_temperature 298(2)
_pd_proc_2theta_range_inc 0.01
_pd_proc_2theta_range_max 80.00
_pd_proc_2theta_range_min 7.00
_pd_proc_info_excluded_regions none
_pd_proc_ls_background_function 'Chebyshev polynomial up to the fifth order'
_pd_proc_ls_pref_orient_corr 'March--Dollase (Dollase, 1986) texture correction'
_pd_proc_ls_profile_function 'split-type pseudo-Voigt (Toraya, 1986)'
_pd_proc_ls_prof_R_factor 0.0261
_pd_proc_ls_prof_wR_expected 0.0153
_pd_proc_ls_prof_wR_factor 0.0333
_pd_proc_wavelength 1.5406
_pd_spec_mounting
;
thin layer in the specimen holder of the camera
;
_pd_spec_mount_mode transmission
_pd_spec_shape flat_sheet
_pd_spec_size_axial 15
_pd_spec_size_equat 1
_pd_spec_size_thick 1
_refine_diff_density_max 0.37
_refine_diff_density_min -0.42
_refine_ls_extinction_method none
_refine_ls_goodness_of_fit_all 2.133
_refine_ls_hydrogen_treatment noref
_refine_ls_matrix_type fullcycle
_refine_ls_number_constraints 0
_refine_ls_number_parameters 102
_refine_ls_number_restraints 43
_refine_ls_shift/su_max 0.002
_refine_ls_shift/su_mean 0.000
_refine_ls_structure_factor_coef Inet
_refine_ls_weighting_scheme sigma
_cod_data_source_file bi3053.cif
_cod_data_source_block IT
_cod_original_cell_volume 475.33(12)
_cod_database_code 2018811

loop_
_symmetry_equiv_pos_as_xyz
'x, y, z'
'-x, -y, -z'

loop_
_atom_site_type_symbol
_atom_site_label
_atom_site_fract_x
_atom_site_fract_y
_atom_site_fract_z
_atom_site_U_iso_or_equiv
_atom_site_adp_type
_atom_site_calc_flag
_atom_site_refinement_flags
_atom_site_occupancy
_atom_site_symmetry_multiplicity
P P1 -0.2088(4) 0.6438(4) 0.4230(4) 0.0380(15) Uiso d . 1 1
P P2 -0.1622(4) 0.7888(4) 0.0929(5) 0.0431(15) Uiso d . 1 1
O O1 -0.1430(9) 0.4938(9) 0.1814(10) 0.050(3) Uiso d . 1 1
H H1 -0.0674 0.4638 0.2498 0.075 Uiso calc R 1 1
O O2 -0.1274(10) 0.5710(10) 0.5770(10) 0.057(3) Uiso d . 1 1
O O3 -0.1769(9) 0.8325(9) 0.4878(9) 0.055(3) Uiso d . 1 1
H H3 -0.0935 0.8775 0.5952 0.083 Uiso calc R 1 1
O O4 -0.4320(8) 0.5176(9) 0.2965(9) 0.047(3) Uiso d . 1 1
H H4 -0.4462 0.4633 0.2023 0.071 Uiso calc R 1 1
O O5 -0.3872(9) 0.7015(8) -0.0065(9) 0.052(3) Uiso d . 1 1
O O6 -0.0680(9) 0.9850(9) 0.1807(10) 0.051(3) Uiso d . 1 1
O O7 -0.0814(9) 0.7559(9) -0.0395(10) 0.053(3) Uiso d . 1 1
H H7 -0.0488 0.8415 -0.0837 0.080 Uiso calc R 1 1
N N1 0.2623(11) 0.8163(11) 0.3117(12) 0.068(4) Uiso d . 1 1
N N2 0.4221(11) 0.8120(11) 0.1616(12) 0.058(4) Uiso d . 1 1
H H2 0.4672 0.7747 0.0999 0.070 Uiso calc . 1 1
C C1 -0.0909(16) 0.6710(15) 0.2673(16) 0.067(5) Uiso d . 1 1
C C2 0.1331(14) 0.7658(15) 0.4031(15) 0.064(5) Uiso d . 1 1
H H2A 0.1670 0.8728 0.4849 0.077 Uiso calc . 1 1
H H2B 0.1578 0.6865 0.4768 0.077 Uiso calc . 1 1
C C3 0.3042(16) 0.7112(15) 0.2292(15) 0.062(5) Uiso d . 1 1
H H3A 0.2588 0.5897 0.2210 0.074 Uiso calc . 1 1
C C4 0.4610(14) 0.9836(14) 0.2045(16) 0.063(5) Uiso d . 1 1
H H4A 0.5462 1.0816 0.1795 0.076 Uiso calc . 1 1
C C5 0.3532(15) 0.9854(16) 0.2901(16) 0.058(5) Uiso d . 1 1
H H5 0.3423 1.0826 0.3274 0.070 Uiso calc . 1 1

loop_
_atom_type_symbol
_atom_type_description
_atom_type_scat_dispersion_real
_atom_type_scat_dispersion_imag
_atom_type_scat_source
P P 0.2955 0.4335 'International Tables Vol C Tables 4.2.6.8 and 6.1.1.4'
O O 0.0492 0.0322 'International Tables Vol C Tables 4.2.6.8 and 6.1.1.4'
N N 0.0311 0.0180 'International Tables Vol C Tables 4.2.6.8 and 6.1.1.4'
C C 0.0181 0.0091 'International Tables Vol C Tables 4.2.6.8 and 6.1.1.4'
H H 0.0000 0.0000 'International Tables Vol C Tables 4.2.6.8 and 6.1.1.4'

loop_
_geom_angle_atom_site_label_1
_geom_angle_atom_site_label_2
_geom_angle_atom_site_label_3
_geom_angle
O2 P1 O4 112.7(4)
O2 P1 O3 113.6(4)
O4 P1 O3 108.2(5)
O2 P1 C1 112.5(6)
O4 P1 C1 104.3(5)
O3 P1 C1 104.9(5)
O6 P2 O5 111.2(5)
O6 P2 O7 112.2(5)
O5 P2 O7 110.4(4)
O6 P2 C1 110.5(5)
O5 P2 C1 109.6(5)
O7 P2 C1 102.6(6)
C1 O1 H1 109.5
P1 O3 H3 109.5
P1 O4 H4 109.5
P2 O7 H7 109.5
C3 N1 C5 108.6(11)
C3 N1 C2 128.2(10)
C5 N1 C2 123.1(12)
C3 N2 C4 109.6(12)
C3 N2 H2 125.2
C4 N2 H2 125.2
O1 C1 C2 106.3(11)
O1 C1 P2 110.9(8)
C2 C1 P2 115.3(8)
O1 C1 P1 106.9(8)
C2 C1 P1 102.6(8)
P2 C1 P1 114.1(9)
N1 C2 C1 113.4(10)
N1 C2 H2A 108.9
C1 C2 H2A 108.9
N1 C2 H2B 108.8
C1 C2 H2B 108.8
H2A C2 H2B 107.8
N2 C3 N1 107.5(11)
N2 C3 H3A 126.4
N1 C3 H3A 126.2
C5 C4 N2 107.3(10)
C5 C4 H4A 126.3
N2 C4 H4A 126.4
C4 C5 N1 106.9(12)
C4 C5 H5 126.6
N1 C5 H5 126.5

loop_
_geom_bond_atom_site_label_1
_geom_bond_atom_site_label_2
_geom_bond_distance
P1 O2 1.498(9)
P1 O4 1.548(6)
P1 O3 1.554(9)
P1 C1 1.858(16)
P2 O6 1.505(8)
P2 O5 1.527(7)
P2 O7 1.555(11)
P2 C1 1.856(14)
O1 C1 1.443(16)
O1 H1 0.82
O3 H3 0.82
O4 H4 0.82
O7 H7 0.82
N1 C3 1.34(2)
N1 C5 1.372(15)
N1 C2 1.472(18)
N2 C3 1.324(16)
N2 C4 1.359(16)
N2 H2 0.86
C1 C2 1.556(14)
C2 H2A 0.97
C2 H2B 0.97
C3 H3A 0.93
C4 C5 1.35(2)
C4 H4A 0.93
C5 H5 0.93

loop_
_geom_hbond_atom_site_label_D
_geom_hbond_atom_site_label_H
_geom_hbond_atom_site_label_A
_geom_hbond_site_symmetry_A
_geom_hbond_distance_DH
_geom_hbond_distance_HA
_geom_hbond_distance_DA
_geom_hbond_angle_DHA
O4 H4 O5 2_465 0.82 1.69 2.406(9) 144
O7 H7 O6 2_575 0.82 1.80 2.604(10) 166
O3 H3 O6 2_576 0.82 1.76 2.559(10) 166
O1 H1 O2 2_566 0.82 1.87 2.682(12) 172
N2 H2 O5 1_655 0.86 2.02 2.877(13) 171

loop_
_cod_related_entry_id
_cod_related_entry_database
_cod_related_entry_code
1 ChemSpider 61986
